data_4307079
loop_
_publ_author_name
'Humberto Ferreira'
'Alberto R. Dias'
'M. Teresa Duarte'
'Jos\'e R. Ascenso'
'Ana M. Martins'

_publ_section_title
;
Amido/Amine Triazacyclononane-Based Zirconium Complexes: Syntheses,
Reactivity, and Structures
;
_journal_name_full 'Inorganic Chemistry'
_journal_page_first 750
_journal_page_last 755
_journal_paper_doi 10.1021/ic061588z
_journal_volume 46
_journal_year 2007
_chemical_formula_sum 'C24 H40 N6 Si2 Zr'
_chemical_formula_weight 560.02
_chemical_name_systematic
;
 ?
;
_space_group_IT_number 14
_symmetry_cell_setting monoclinic
_symmetry_space_group_name_Hall '-P 2ybc'
_symmetry_space_group_name_H-M 'P 1 21/c 1'
_atom_sites_solution_hydrogens geom
_atom_sites_solution_primary direct
_atom_sites_solution_secondary difmap
_audit_creation_method SHELXL-97
_cell_angle_alpha 90.00
_cell_angle_beta 114.55(2)
_cell_angle_gamma 90.00
_cell_formula_units_Z 4
_cell_length_a 15.446(3)
_cell_length_b 11.050(2)
_cell_length_c 18.125(6)
_cell_measurement_reflns_used 25
_cell_measurement_temperature 293(2)
_cell_measurement_theta_max 17
_cell_measurement_theta_min 15
_cell_volume 2813.9(13)
_computing_structure_refinement 'SHELXL-97 (Sheldrick, 1997)'
_diffrn_ambient_temperature 293(2)
_diffrn_measured_fraction_theta_full 0.997
_diffrn_measured_fraction_theta_max 0.997
_diffrn_radiation_monochromator graphite
_diffrn_radiation_source 'fine-focus sealed tube'
_diffrn_radiation_type MoK\a
_diffrn_radiation_wavelength 0.71069
_diffrn_reflns_av_R_equivalents 0.0402
_diffrn_reflns_av_sigmaI/netI 0.0677
_diffrn_reflns_limit_h_max 19
_diffrn_reflns_limit_h_min 0
_diffrn_reflns_limit_k_max 0
_diffrn_reflns_limit_k_min -13
_diffrn_reflns_limit_l_max 20
_diffrn_reflns_limit_l_min -22
_diffrn_reflns_number 5726
_diffrn_reflns_theta_full 25.99
_diffrn_reflns_theta_max 25.99
_diffrn_reflns_theta_min 2.22
_exptl_absorpt_coefficient_mu 0.499
_exptl_crystal_density_diffrn 1.322
_exptl_crystal_density_method 'not measured'
_exptl_crystal_F_000 1176
_refine_diff_density_max 0.450
_refine_diff_density_min -0.740
_refine_diff_density_rms 0.126
_refine_ls_extinction_method none
_refine_ls_goodness_of_fit_ref 1.042
_refine_ls_hydrogen_treatment mixed
_refine_ls_matrix_type full
_refine_ls_number_parameters 338
_refine_ls_number_reflns 5515
_refine_ls_number_restraints 0
_refine_ls_restrained_S_all 1.042
_refine_ls_R_factor_all 0.1001
_refine_ls_R_factor_gt 0.0513
_refine_ls_shift/su_max 0.001
_refine_ls_shift/su_mean 0.000
_refine_ls_structure_factor_coef Fsqd
_refine_ls_weighting_details 'calc w=1/[\s^2^(Fo^2^)+(0.0806P)^2^+5.0720P] where P=(Fo^2^+2Fc^2^)/3'
_refine_ls_weighting_scheme calc
_refine_ls_wR_factor_gt 0.1165
_refine_ls_wR_factor_ref 0.1723
_reflns_number_gt 3616
_reflns_number_total 5515
_reflns_threshold_expression >2sigma(I)
_cod_data_source_file ic061588zsi20060822_125825.cif
_cod_data_source_block humbzr
_cod_depositor_comments
;
The following automatic conversions were performed:
'_symmetry_cell_setting' value 'Monoclinic' changed to 'monoclinic'
according to '/home/saulius/struct/CIF-dictionaries/cif_core.dic'
dictionary named 'cif_core.dic' version 2.4.1 from 2010-06-29.

Automatic conversion script
Id: cif_fix_enum 1527 2010-12-29 10:47:43Z saulius 
;
_cod_original_cell_volume 2813.9(12)
_cod_database_code 4307079

loop_
_symmetry_equiv_pos_as_xyz
'x, y, z'
'x, -y+1/2, z+1/2'
'-x, -y, -z'
'-x, y-1/2, -z-1/2'

loop_
_atom_site_label
_atom_site_type_symbol
_atom_site_fract_x
_atom_site_fract_y
_atom_site_fract_z
_atom_site_U_iso_or_equiv
_atom_site_adp_type
_atom_site_occupancy
_atom_site_symmetry_multiplicity
_atom_site_calc_flag
_atom_site_refinement_flags
_atom_site_disorder_assembly
_atom_site_disorder_group
Zr1 Zr 0.67365(4) 0.30118(5) 0.87220(3) 0.03039(17) Uani 1 1 d . . .
Si2 Si 0.75561(13) 0.55608(16) 0.89067(11) 0.0428(4) Uani 1 1 d . . .
Si1 Si 0.82011(13) 0.11691(16) 0.87351(11) 0.0427(4) Uani 1 1 d . . .
N11 N 0.7421(3) 0.1327(4) 0.9186(3) 0.0385(11) Uani 1 1 d . . .
N3 N 0.5778(4) 0.2807(5) 0.7511(3) 0.0413(12) Uani 1 1 d . . .
N1 N 0.7690(3) 0.2258(4) 0.7970(3) 0.0378(11) Uani 1 1 d . . .
N4 N 0.5676(3) 0.3288(5) 0.9114(3) 0.0398(12) Uani 1 1 d . . .
N21 N 0.7754(4) 0.4335(5) 0.9526(3) 0.0428(12) Uani 1 1 d . . .
N2 N 0.6970(3) 0.4726(4) 0.7996(3) 0.0376(11) Uani 1 1 d . . .
C1 C 0.8210(4) 0.3347(5) 0.7904(4) 0.0421(15) Uani 1 1 d . . .
H1A H 0.8542 0.3164 0.7566 0.07(2) Uiso 1 1 calc R . .
H1B H 0.8682 0.3565 0.8438 0.025(14) Uiso 1 1 calc R . .
C2 C 0.7551(5) 0.4407(6) 0.7546(4) 0.0440(15) Uani 1 1 d . . .
H2A H 0.7926 0.5106 0.7537 0.029(14) Uiso 1 1 calc R . .
H2B H 0.7127 0.4218 0.6989 0.06(2) Uiso 1 1 calc R . .
C3 C 0.5962(5) 0.4986(6) 0.7434(4) 0.0519(17) Uani 1 1 d . . .
H3A H 0.5945 0.5617 0.7056 0.06(2) Uiso 1 1 calc R . .
H3B H 0.5618 0.5272 0.7742 0.09(3) Uiso 1 1 calc R . .
C4 C 0.5485(5) 0.3849(7) 0.6966(4) 0.0548(18) Uani 1 1 d . . .
H4A H 0.4798 0.3939 0.6745 0.06(2) Uiso 1 1 calc R . .
H4B H 0.5665 0.3727 0.6519 0.07(2) Uiso 1 1 calc R . .
C5 C 0.6007(5) 0.1730(7) 0.7155(4) 0.0529(18) Uani 1 1 d . . .
H5A H 0.5538 0.1633 0.6601 0.06(2) Uiso 1 1 calc R . .
H5B H 0.5979 0.1019 0.7459 0.047(18) Uiso 1 1 calc R . .
C6 C 0.6989(5) 0.1827(7) 0.7164(4) 0.0496(16) Uani 1 1 d . . .
H6A H 0.7184 0.1043 0.7047 0.045(18) Uiso 1 1 calc R . .
H6B H 0.6972 0.2388 0.6747 0.06(2) Uiso 1 1 calc R . .
C7 C 0.8186(7) -0.0376(7) 0.8347(6) 0.077(3) Uani 1 1 d . . .
H7A H 0.8628 -0.0426 0.8100 0.18(6) Uiso 1 1 calc R . .
H7B H 0.7558 -0.0563 0.7951 0.06(2) Uiso 1 1 calc R . .
H7C H 0.8366 -0.0943 0.8787 0.12(4) Uiso 1 1 calc R . .
C8 C 0.9459(5) 0.1623(8) 0.9365(5) 0.066(2) Uani 1 1 d . . .
H8A H 0.9834 0.1498 0.9062 0.10(3) Uiso 1 1 calc R . .
H8B H 0.9710 0.1143 0.9850 0.12(4) Uiso 1 1 calc R . .
H8C H 0.9479 0.2463 0.9507 0.08(3) Uiso 1 1 calc R . .
C9 C 0.6734(6) 0.6741(8) 0.8976(6) 0.074(2) Uani 1 1 d . . .
H9A H 0.6674 0.7379 0.8599 0.26(9) Uiso 1 1 calc R . .
H9B H 0.6983 0.7063 0.9516 0.21(7) Uiso 1 1 calc R . .
H9C H 0.6120 0.6389 0.8848 0.16(5) Uiso 1 1 calc R . .
C10 C 0.8678(6) 0.6272(8) 0.8967(6) 0.072(2) Uani 1 1 d . . .
H10A H 0.8527 0.6951 0.8605 0.10(3) Uiso 1 1 calc R . .
H10B H 0.9037 0.5690 0.8816 0.18(6) Uiso 1 1 calc R . .
H10C H 0.9049 0.6540 0.9512 0.14(5) Uiso 1 1 calc R . .
C11 C 0.7349(4) 0.0503(5) 0.9753(3) 0.0334(12) Uani 1 1 d . . .
C12 C 0.8131(5) -0.0160(6) 1.0279(4) 0.0460(16) Uani 1 1 d . . .
H12 H 0.8726 -0.0030 1.0279 0.07(2) Uiso 1 1 calc R . .
C13 C 0.8031(5) -0.1012(6) 1.0803(4) 0.0486(16) Uani 1 1 d . . .
H13 H 0.8557 -0.1454 1.1145 0.07(2) Uiso 1 1 calc R . .
C14 C 0.7166(5) -0.1206(6) 1.0820(4) 0.0482(16) Uani 1 1 d . . .
H14 H 0.7099 -0.1782 1.1166 0.041(17) Uiso 1 1 calc R . .
C15 C 0.6403(5) -0.0544(6) 1.0322(4) 0.0496(16) Uani 1 1 d . . .
H15 H 0.5816 -0.0668 1.0338 0.027(14) Uiso 1 1 calc R . .
C16 C 0.6480(4) 0.0301(6) 0.9798(4) 0.0423(14) Uani 1 1 d . . .
H16 H 0.5947 0.0745 0.9469 0.07(2) Uiso 1 1 calc R . .
C17 C 0.4648(5) 0.3300(7) 0.8665(5) 0.0565(19) Uani 1 1 d . . .
H17A H 0.4487 0.3165 0.8100 0.051(19) Uiso 1 1 calc R . .
H17B H 0.4403 0.4070 0.8733 0.09(3) Uiso 1 1 calc R . .
H17C H 0.4373 0.2672 0.8866 0.09(3) Uiso 1 1 calc R . .
C18 C 0.5923(5) 0.3473(9) 0.9973(4) 0.067(2) Uani 1 1 d . . .
H18A H 0.6603 0.3475 1.0267 0.06(2) Uiso 1 1 calc R . .
H18B H 0.5657 0.2832 1.0171 0.14(5) Uiso 1 1 calc R . .
H18C H 0.5672 0.4235 1.0048 0.06(2) Uiso 1 1 calc R . .
C21 C 0.8329(4) 0.4356(6) 1.0358(4) 0.0459(15) Uani 1 1 d . . .
C22 C 0.8585(6) 0.5437(9) 1.0808(5) 0.076(2) Uani 1 1 d . . .
H22 H 0.8334 0.6166 1.0554 0.14(5) Uiso 1 1 calc R . .
C23 C 0.9194(7) 0.5439(11) 1.1611(5) 0.097(3) Uani 1 1 d . . .
H23 H 0.9381 0.6174 1.1881 0.07(2) Uiso 1 1 calc R . .
C24 C 0.9529(6) 0.4404(11) 1.2021(5) 0.085(3) Uani 1 1 d . . .
H24 H 0.9922 0.4421 1.2573 0.06(2) Uiso 1 1 calc R . .
C25 C 0.9284(5) 0.3324(10) 1.1616(5) 0.072(3) Uani 1 1 d . . .
H25 H 0.9521 0.2605 1.1892 0.07(2) Uiso 1 1 calc R . .
C26 C 0.8682(5) 0.3295(8) 1.0793(4) 0.0561(19) Uani 1 1 d . . .
H26 H 0.8512 0.2553 1.0529 0.06(2) Uiso 1 1 calc R . .

loop_
_atom_site_aniso_label
_atom_site_aniso_U_11
_atom_site_aniso_U_22
_atom_site_aniso_U_33
_atom_site_aniso_U_23
_atom_site_aniso_U_13
_atom_site_aniso_U_12
Zr1 0.0299(3) 0.0326(3) 0.0290(3) 0.0028(2) 0.0125(2) 0.0018(2)
Si2 0.0437(10) 0.0342(9) 0.0457(10) -0.0012(8) 0.0138(8) 0.0003(8)
Si1 0.0439(10) 0.0371(9) 0.0571(11) 0.0082(8) 0.0310(9) 0.0061(8)
N11 0.036(3) 0.040(3) 0.044(3) 0.008(2) 0.022(2) 0.006(2)
N3 0.042(3) 0.045(3) 0.034(3) -0.004(2) 0.014(2) 0.002(2)
N1 0.040(3) 0.038(3) 0.041(3) -0.003(2) 0.022(2) 0.002(2)
N4 0.038(3) 0.046(3) 0.042(3) 0.003(2) 0.023(2) 0.003(2)
N21 0.047(3) 0.037(3) 0.039(3) -0.002(2) 0.012(2) -0.004(2)
N2 0.044(3) 0.039(3) 0.032(2) 0.006(2) 0.018(2) 0.004(2)
C1 0.042(3) 0.039(3) 0.054(4) 0.004(3) 0.028(3) -0.004(3)
C2 0.051(4) 0.045(4) 0.045(4) 0.011(3) 0.028(3) -0.001(3)
C3 0.046(4) 0.059(4) 0.040(3) 0.017(3) 0.007(3) 0.009(3)
C4 0.047(4) 0.068(5) 0.039(4) -0.001(3) 0.008(3) -0.006(3)
C5 0.054(4) 0.065(5) 0.037(3) -0.005(3) 0.016(3) -0.011(3)
C6 0.060(4) 0.056(4) 0.040(3) -0.009(3) 0.028(3) -0.005(3)
C7 0.105(8) 0.036(4) 0.121(8) 0.006(5) 0.077(7) 0.012(4)
C8 0.042(4) 0.068(6) 0.092(6) 0.024(5) 0.032(4) 0.005(4)
C9 0.072(6) 0.060(5) 0.077(6) -0.014(4) 0.017(4) 0.020(4)
C10 0.069(5) 0.057(5) 0.084(6) 0.007(5) 0.026(5) -0.021(4)
C11 0.034(3) 0.031(3) 0.038(3) 0.001(2) 0.018(2) 0.000(2)
C12 0.037(3) 0.044(4) 0.060(4) 0.012(3) 0.023(3) 0.006(3)
C13 0.045(4) 0.046(4) 0.050(4) 0.011(3) 0.014(3) 0.007(3)
C14 0.067(4) 0.042(4) 0.044(3) 0.006(3) 0.032(3) -0.006(3)
C15 0.049(4) 0.050(4) 0.056(4) 0.004(3) 0.028(3) -0.005(3)
C16 0.041(3) 0.046(4) 0.039(3) 0.005(3) 0.016(3) 0.008(3)
C17 0.040(4) 0.065(5) 0.067(5) 0.002(4) 0.025(3) 0.001(3)
C18 0.051(4) 0.101(7) 0.053(4) -0.013(4) 0.027(4) 0.006(4)
C21 0.043(3) 0.057(4) 0.035(3) -0.003(3) 0.014(3) -0.003(3)
C22 0.079(6) 0.076(6) 0.051(4) -0.021(4) 0.006(4) -0.009(5)
C23 0.107(8) 0.116(9) 0.045(5) -0.031(6) 0.008(5) -0.031(7)
C24 0.062(5) 0.148(10) 0.030(4) -0.003(5) 0.003(4) -0.019(6)
C25 0.050(4) 0.118(8) 0.048(4) 0.025(5) 0.020(4) 0.005(5)
C26 0.047(4) 0.080(6) 0.042(4) 0.003(4) 0.018(3) -0.006(4)

loop_
_atom_type_symbol
_atom_type_description
_atom_type_scat_dispersion_real
_atom_type_scat_dispersion_imag
_atom_type_scat_source
C C 0.0033 0.0016 'International Tables Vol C Tables 4.2.6.8 and 6.1.1.4'
H H 0.0000 0.0000 'International Tables Vol C Tables 4.2.6.8 and 6.1.1.4'
Zr Zr -2.9673 0.5597 'International Tables Vol C Tables 4.2.6.8 and 6.1.1.4'
N N 0.0061 0.0033 'International Tables Vol C Tables 4.2.6.8 and 6.1.1.4'
Si Si 0.0817 0.0704 'International Tables Vol C Tables 4.2.6.8 and 6.1.1.4'

loop_
_geom_angle_atom_site_label_1
_geom_angle_atom_site_label_2
_geom_angle_atom_site_label_3
_geom_angle
_geom_angle_site_symmetry_1
_geom_angle_site_symmetry_3
_geom_angle_publ_flag
N4 Zr1 N3 93.5(2) . . ?
N4 Zr1 N11 109.16(19) . . ?
N3 Zr1 N11 109.8(2) . . ?
N4 Zr1 N21 97.1(2) . . ?
N3 Zr1 N21 140.2(2) . . ?
N11 Zr1 N21 102.6(2) . . ?
N4 Zr1 N2 113.05(18) . . ?
N3 Zr1 N2 73.34(18) . . ?
N11 Zr1 N2 137.43(17) . . ?
N21 Zr1 N2 67.19(18) . . ?
N4 Zr1 N1 163.62(19) . . ?
N3 Zr1 N1 73.43(18) . . ?
N11 Zr1 N1 67.69(17) . . ?
N21 Zr1 N1 99.23(18) . . ?
N2 Zr1 N1 73.28(16) . . ?
N4 Zr1 Si1 142.46(14) . . ?
N3 Zr1 Si1 97.81(14) . . ?
N11 Zr1 Si1 33.50(13) . . ?
N21 Zr1 Si1 96.66(14) . . ?
N2 Zr1 Si1 104.49(12) . . ?
N1 Zr1 Si1 35.31(12) . . ?
N4 Zr1 Si2 100.27(15) . . ?
N3 Zr1 Si2 107.21(15) . . ?
N11 Zr1 Si2 130.37(14) . . ?
N21 Zr1 Si2 33.12(13) . . ?
N2 Zr1 Si2 35.60(12) . . ?
N1 Zr1 Si2 93.17(12) . . ?
Si1 Zr1 Si2 110.16(5) . . ?
N21 Si2 N2 94.7(2) . . ?
N21 Si2 C9 117.0(4) . . ?
N2 Si2 C9 109.2(3) . . ?
N21 Si2 C10 112.9(3) . . ?
N2 Si2 C10 112.1(4) . . ?
C9 Si2 C10 110.2(5) . . ?
N21 Si2 Zr1 44.79(17) . . ?
N2 Si2 Zr1 52.42(16) . . ?
C9 Si2 Zr1 113.0(3) . . ?
C10 Si2 Zr1 136.8(3) . . ?
N11 Si1 N1 97.6(2) . . ?
N11 Si1 C7 112.0(3) . . ?
N1 Si1 C7 113.8(4) . . ?
N11 Si1 C8 115.9(3) . . ?
N1 Si1 C8 108.1(3) . . ?
C7 Si1 C8 109.1(4) . . ?
N11 Si1 Zr1 43.13(16) . . ?
N1 Si1 Zr1 56.32(16) . . ?
C7 Si1 Zr1 136.7(3) . . ?
C8 Si1 Zr1 114.0(3) . . ?
C11 N11 Si1 124.2(4) . . ?
C11 N11 Zr1 132.3(4) . . ?
Si1 N11 Zr1 103.4(2) . . ?
C4 N3 C5 114.0(5) . . ?
C4 N3 Zr1 120.7(4) . . ?
C5 N3 Zr1 110.8(4) . . ?
C1 N1 C6 112.2(5) . . ?
C1 N1 Si1 122.7(4) . . ?
C6 N1 Si1 117.4(4) . . ?
C1 N1 Zr1 103.5(3) . . ?
C6 N1 Zr1 106.5(3) . . ?
Si1 N1 Zr1 88.37(19) . . ?
C17 N4 C18 109.7(5) . . ?
C17 N4 Zr1 130.4(4) . . ?
C18 N4 Zr1 119.8(4) . . ?
C21 N21 Si2 123.9(4) . . ?
C21 N21 Zr1 133.3(4) . . ?
Si2 N21 Zr1 102.1(2) . . ?
C2 N2 C3 111.6(5) . . ?
C2 N2 Si2 116.3(4) . . ?
C3 N2 Si2 121.2(4) . . ?
C2 N2 Zr1 112.0(4) . . ?
C3 N2 Zr1 100.0(4) . . ?
Si2 N2 Zr1 91.98(19) . . ?
N1 C1 C2 111.9(5) . . ?
N2 C2 C1 113.7(5) . . ?
N2 C3 C4 110.3(6) . . ?
N3 C4 C3 109.3(5) . . ?
N3 C5 C6 111.1(6) . . ?
N1 C6 C5 110.5(5) . . ?
C16 C11 C12 117.2(5) . . ?
C16 C11 N11 120.9(5) . . ?
C12 C11 N11 121.8(5) . . ?
C13 C12 C11 120.7(6) . . ?
C14 C13 C12 120.6(6) . . ?
C15 C14 C13 119.1(6) . . ?
C14 C15 C16 121.7(6) . . ?
C15 C16 C11 120.7(6) . . ?
C26 C21 N21 121.4(6) . . ?
C26 C21 C22 115.9(6) . . ?
N21 C21 C22 122.7(7) . . ?
C23 C22 C21 121.5(10) . . ?
C24 C23 C22 121.6(10) . . ?
C23 C24 C25 119.2(8) . . ?
C24 C25 C26 120.5(9) . . ?
C21 C26 C25 121.2(8) . . ?

loop_
_geom_bond_atom_site_label_1
_geom_bond_atom_site_label_2
_geom_bond_distance
_geom_bond_site_symmetry_2
_geom_bond_publ_flag
Zr1 N4 2.061(5) . ?
Zr1 N3 2.088(5) . ?
Zr1 N11 2.134(5) . ?
Zr1 N21 2.197(5) . ?
Zr1 N2 2.418(5) . ?
Zr1 N1 2.528(5) . ?
Zr1 Si1 3.0363(18) . ?
Zr1 Si2 3.0490(19) . ?
Si2 N21 1.704(5) . ?
Si2 N2 1.776(5) . ?
Si2 C9 1.860(8) . ?
Si2 C10 1.864(8) . ?
Si1 N11 1.723(5) . ?
Si1 N1 1.756(5) . ?
Si1 C7 1.843(8) . ?
Si1 C8 1.867(7) . ?
N11 C11 1.412(7) . ?
N3 C4 1.461(8) . ?
N3 C5 1.465(8) . ?
N1 C1 1.479(7) . ?
N1 C6 1.490(8) . ?
N4 C17 1.453(8) . ?
N4 C18 1.455(8) . ?
N21 C21 1.396(7) . ?
N2 C2 1.483(7) . ?
N2 C3 1.492(8) . ?
C1 C2 1.511(8) . ?
C3 C4 1.524(10) . ?
C5 C6 1.514(9) . ?
C11 C16 1.396(8) . ?
C11 C12 1.396(8) . ?
C12 C13 1.391(9) . ?
C13 C14 1.364(9) . ?
C14 C15 1.362(9) . ?
C15 C16 1.372(9) . ?
C21 C26 1.391(10) . ?
C21 C22 1.408(10) . ?
C22 C23 1.365(11) . ?
C23 C24 1.345(13) . ?
C24 C25 1.369(13) . ?
C25 C26 1.392(10) . ?
